data_4133079
loop_
_publ_author_name
'Muessig, Jonas H.'
'Prieschl, Dominic'
'Dei\&senberger, Andrea'
'Dewhurst, Rian D.'
'Dietz, Maximilian'
'Jim\'enez-Halla, J Oscar C'
'Trumpp, Alexandra'
'Wang, Sunewang R.'
'Brunecker, Carina'
'Haefner, Alena'
'G\"artner, Annalena'
'Thiess, Torsten'
'B\"ohnke, Julian'
'Radacki, Krzysztof'
'Bertermann, R\"udiger'
'Marder, Todd B.'
'Braunschweig, Holger'

_publ_section_title
;
 Reactivity of Tetrahalo- and Difluorodiboranes(4) toward Lewis Basic
 Platinum(0): Bis(boryl), Borylborato, and Doubly Boryl-Bridged Platinum
 Complexes.
;
_journal_issue 40
_journal_name_full 'Journal of the American Chemical Society'
_journal_page_first 13056
_journal_page_last 13063
_journal_paper_doi 10.1021/jacs.8b08428
_journal_volume 140
_journal_year 2018
_chemical_formula_moiety 'C6 H18 B2 Cl4 P2'
_chemical_formula_sum 'C6 H18 B2 Cl4 P2'
_chemical_formula_weight 315.56
_space_group_crystal_system monoclinic
_space_group_IT_number 14
_space_group_name_Hall '-P 2yn'
_space_group_name_H-M_alt 'P 1 21/n 1'
_atom_sites_solution_hydrogens geom
_atom_sites_solution_secondary iterative
_audit_creation_method SHELXL-2014/7
_cell_angle_alpha 90
_cell_angle_beta 95.955(11)
_cell_angle_gamma 90
_cell_formula_units_Z 2
_cell_length_a 6.4637(16)
_cell_length_b 12.672(4)
_cell_length_c 8.946(3)
_cell_measurement_reflns_used 9876
_cell_measurement_temperature 100(2)
_cell_measurement_theta_max 26.78
_cell_measurement_theta_min 2.80
_cell_volume 728.8(4)
_computing_cell_refinement 'Saint+ ver. V8.34A (Bruker AXS)'
_computing_data_collection 'APEX2 ver. 2014.9 (Bruker AXS)'
_computing_data_reduction 'Saint+ ver. V8.34A (Bruker AXS)'
_computing_molecular_graphics 'ShelXLe (Huebschle et all, 2011)'
_computing_publication_material 'SHELXL-2014/7 (Sheldrick, 2014)'
_computing_structure_refinement 'SHELXL-2014/7 (Sheldrick, 2014)'
_computing_structure_solution 'SHELXT (Sheldrick, 2012)'
_diffrn_ambient_temperature 100(2)
_diffrn_detector 'CMOS area detector (Photon 100)'
_diffrn_detector_area_resol_mean 8.333
_diffrn_measured_fraction_theta_full 1.000
_diffrn_measured_fraction_theta_max 1.000
_diffrn_measurement_device_type 'Bruker D8 Quest'
_diffrn_measurement_method '\f and \w scans'
_diffrn_radiation_type MoK\a
_diffrn_radiation_wavelength 0.71073
_diffrn_reflns_av_R_equivalents 0.0296
_diffrn_reflns_av_unetI/netI 0.0115
_diffrn_reflns_Laue_measured_fraction_full 1.000
_diffrn_reflns_Laue_measured_fraction_max 1.000
_diffrn_reflns_limit_h_max 8
_diffrn_reflns_limit_h_min -8
_diffrn_reflns_limit_k_max 15
_diffrn_reflns_limit_k_min -15
_diffrn_reflns_limit_l_max 11
_diffrn_reflns_limit_l_min -11
_diffrn_reflns_number 23447
_diffrn_reflns_point_group_measured_fraction_full 1.000
_diffrn_reflns_point_group_measured_fraction_max 1.000
_diffrn_reflns_theta_full 26.000
_diffrn_reflns_theta_max 26.367
_diffrn_reflns_theta_min 2.797
_diffrn_source 'microfocus sealed tube (Incoatec ImS)'
_exptl_absorpt_coefficient_mu 0.995
_exptl_absorpt_correction_T_max 0.7454
_exptl_absorpt_correction_T_min 0.6957
_exptl_absorpt_correction_type multi-scan
_exptl_absorpt_process_details 'SadAbs 2014/5 (Bruker AXS)'
_exptl_crystal_colour colourless
_exptl_crystal_density_diffrn 1.438
_exptl_crystal_description plate
_exptl_crystal_F_000 324
_exptl_crystal_size_max 0.160
_exptl_crystal_size_mid 0.072
_exptl_crystal_size_min 0.051
_refine_diff_density_max 0.415
_refine_diff_density_min -0.168
_refine_diff_density_rms 0.048
_refine_ls_extinction_method none
_refine_ls_goodness_of_fit_ref 1.081
_refine_ls_hydrogen_treatment constr
_refine_ls_matrix_type full
_refine_ls_number_parameters 67
_refine_ls_number_reflns 1490
_refine_ls_number_restraints 0
_refine_ls_restrained_S_all 1.081
_refine_ls_R_factor_all 0.0202
_refine_ls_R_factor_gt 0.0174
_refine_ls_shift/su_max 0.001
_refine_ls_shift/su_mean 0.000
_refine_ls_structure_factor_coef Fsqd
_refine_ls_weighting_details 'w=1/[\s^2^(Fo^2^)+(0.0205P)^2^+0.2905P] where P=(Fo^2^+2Fc^2^)/3'
_refine_ls_weighting_scheme calc
_refine_ls_wR_factor_gt 0.0435
_refine_ls_wR_factor_ref 0.0443
_reflns_Friedel_coverage 0.000
_reflns_number_gt 1378
_reflns_number_total 1490
_reflns_threshold_expression 'I > 2\s(I)'
_cod_data_source_file ja8b08428_si_012.cif
_cod_data_source_block B2Cl4(PMe3)2
_cod_original_sg_symbol_H-M 'P 21/n'
_cod_database_code 4133079
_shelx_shelxl_version_number 2014/7
_shelx_space_group_comment
;
The symmetry employed for this shelxl refinement is uniquely defined
by the following loop, which should always be used as a source of
symmetry information in preference to the above space-group names.
They are only intended as comments.
;
_shelx_estimated_absorpt_t_min 0.857
_shelx_estimated_absorpt_t_max 0.951

loop_
_space_group_symop_operation_xyz
'x, y, z'
'-x+1/2, y+1/2, -z+1/2'
'-x, -y, -z'
'x-1/2, -y-1/2, z-1/2'

loop_
_atom_site_label
_atom_site_type_symbol
_atom_site_fract_x
_atom_site_fract_y
_atom_site_fract_z
_atom_site_U_iso_or_equiv
_atom_site_adp_type
_atom_site_occupancy
_atom_site_site_symmetry_order
_atom_site_calc_flag
_atom_site_refinement_flags_posn
_atom_site_refinement_flags_adp
Cl1 Cl 0.65198(4) 0.40577(2) 0.31047(3) 0.01374(8) Uani 1 1 d . .
C1 C 0.54186(19) 0.63778(10) 0.12126(13) 0.0173(3) Uani 1 1 d . .
H1A H 0.6041 0.5739 0.0833 0.026 Uiso 1 1 calc R U
H1B H 0.6522 0.6870 0.1586 0.026 Uiso 1 1 calc R U
H1C H 0.4518 0.6712 0.0399 0.026 Uiso 1 1 calc R U
P1 P 0.39004(4) 0.60323(2) 0.27210(3) 0.01104(9) Uani 1 1 d . .
B1 B 0.56055(18) 0.52034(10) 0.42392(14) 0.0107(2) Uani 1 1 d . .
Cl2 Cl 0.78711(4) 0.61147(2) 0.47867(3) 0.01528(8) Uani 1 1 d . .
C2 C 0.16395(18) 0.53476(10) 0.18617(14) 0.0189(3) Uani 1 1 d . .
H2A H 0.0976 0.5770 0.1028 0.028 Uiso 1 1 calc R U
H2B H 0.0654 0.5237 0.2609 0.028 Uiso 1 1 calc R U
H2C H 0.2058 0.4663 0.1481 0.028 Uiso 1 1 calc R U
C3 C 0.2987(2) 0.72553(10) 0.34249(14) 0.0214(3) Uani 1 1 d . .
H3A H 0.2306 0.7670 0.2589 0.032 Uiso 1 1 calc R U
H3B H 0.4167 0.7654 0.3916 0.032 Uiso 1 1 calc R U
H3C H 0.1991 0.7110 0.4153 0.032 Uiso 1 1 calc R U

loop_
_atom_site_aniso_label
_atom_site_aniso_U_11
_atom_site_aniso_U_22
_atom_site_aniso_U_33
_atom_site_aniso_U_23
_atom_site_aniso_U_13
_atom_site_aniso_U_12
Cl1 0.01638(15) 0.01220(14) 0.01310(15) -0.00166(10) 0.00372(10) 0.00283(10)
C1 0.0214(6) 0.0183(6) 0.0130(6) 0.0035(5) 0.0051(5) -0.0006(5)
P1 0.01318(15) 0.01072(15) 0.00943(16) 0.00068(11) 0.00222(11) 0.00125(10)
B1 0.0108(6) 0.0100(6) 0.0116(6) -0.0012(5) 0.0016(4) -0.0001(5)
Cl2 0.01360(15) 0.01690(15) 0.01540(16) -0.00149(11) 0.00185(10) -0.00535(10)
C2 0.0156(6) 0.0238(7) 0.0165(6) 0.0029(5) -0.0019(5) -0.0017(5)
C3 0.0304(7) 0.0158(6) 0.0182(7) 0.0008(5) 0.0039(5) 0.0100(5)

loop_
_atom_type_symbol
_atom_type_description
_atom_type_scat_dispersion_real
_atom_type_scat_dispersion_imag
_atom_type_scat_source
C C 0.0033 0.0016 'International Tables Vol C Tables 4.2.6.8 and 6.1.1.4'
H H 0.0000 0.0000 'International Tables Vol C Tables 4.2.6.8 and 6.1.1.4'
B B 0.0013 0.0007 'International Tables Vol C Tables 4.2.6.8 and 6.1.1.4'
P P 0.1023 0.0942 'International Tables Vol C Tables 4.2.6.8 and 6.1.1.4'
Cl Cl 0.1484 0.1585 'International Tables Vol C Tables 4.2.6.8 and 6.1.1.4'

loop_
_geom_angle_atom_site_label_1
_geom_angle_atom_site_label_2
_geom_angle_atom_site_label_3
_geom_angle
_geom_angle_site_symmetry_1
P1 C1 H1A 109.5 .
P1 C1 H1B 109.5 .
H1A C1 H1B 109.5 .
P1 C1 H1C 109.5 .
H1A C1 H1C 109.5 .
H1B C1 H1C 109.5 .
C3 P1 C2 106.48(6) .
C3 P1 C1 106.09(6) .
C2 P1 C1 106.14(6) .
C3 P1 B1 113.62(6) .
C2 P1 B1 114.20(6) .
C1 P1 B1 109.74(6) .
B1 B1 Cl2 112.49(10) 3_666
B1 B1 Cl1 112.72(11) 3_666
Cl2 B1 Cl1 109.26(6) .
B1 B1 P1 116.07(10) 3_666
Cl2 B1 P1 102.52(6) .
Cl1 B1 P1 102.87(6) .
P1 C2 H2A 109.5 .
P1 C2 H2B 109.5 .
H2A C2 H2B 109.5 .
P1 C2 H2C 109.5 .
H2A C2 H2C 109.5 .
H2B C2 H2C 109.5 .
P1 C3 H3A 109.5 .
P1 C3 H3B 109.5 .
H3A C3 H3B 109.5 .
P1 C3 H3C 109.5 .
H3A C3 H3C 109.5 .
H3B C3 H3C 109.5 .

loop_
_geom_bond_atom_site_label_1
_geom_bond_atom_site_label_2
_geom_bond_distance
_geom_bond_site_symmetry_2
Cl1 B1 1.9004(13) .
C1 P1 1.8029(13) .
C1 H1A 0.9800 .
C1 H1B 0.9800 .
C1 H1C 0.9800 .
P1 C3 1.7955(13) .
P1 C2 1.8017(12) .
P1 B1 1.9626(13) .
B1 B1 1.718(3) 3_666
B1 Cl2 1.8892(13) .
C2 H2A 0.9800 .
C2 H2B 0.9800 .
C2 H2C 0.9800 .
C3 H3A 0.9800 .
C3 H3B 0.9800 .
C3 H3C 0.9800 .
